data_2006876
loop_
_publ_author_name
'Gladkikh, Olga P.'
'Curtis, Neil F.'
'Heath, Sarah L.'

_publ_section_title
;
 A Nickel(II) Compound with a Tetradentate Diamine--Diimine Ligand,
 (2,4,6,9,11-Pentamethyl-5,8-diazadodeca-4,8-diene-2,11-diamine)nickel(II)
 Tetrachlorozincate
;
_journal_issue 12
_journal_name_full 'Acta Crystallographica Section C'
_journal_page_first 1770
_journal_page_last 1772
_journal_paper_doi 10.1107/S0108270197009840
_journal_volume 53
_journal_year 1997
_chemical_formula_iupac '[Ni (C15 H32 N4)] [Zn Cl4]'
_chemical_formula_moiety 'C15 H32 N4 Ni1,Zn1 Cl4'
_chemical_formula_sum 'C15 H32 Cl4 N4 Ni Zn'
_chemical_formula_weight 534.33
_chemical_name_systematic
;
 (2,4,6,9,11-pentamethyl-5,8-diazadodeca-4,8-diene-2,11-
diamine)nickel(II) tetrachlorozincate
;
_space_group_IT_number 14
_symmetry_cell_setting monoclinic
_symmetry_space_group_name_Hall '-P 2ybc'
_symmetry_space_group_name_H-M 'P 1 21/c 1'
_audit_creation_method SHELXL
_cell_angle_alpha 90.00
_cell_angle_beta 95.121(4)
_cell_angle_gamma 90.00
_cell_formula_units_Z 4
_cell_length_a 9.3718(14)
_cell_length_b 17.085(3)
_cell_length_c 14.351(2)
_cell_measurement_reflns_used 5419
_cell_measurement_temperature 160(2)
_cell_measurement_theta_max 28.02
_cell_measurement_theta_min 2.18
_cell_volume 2288.7(6)
_computing_cell_refinement 'local programs'
_computing_data_collection 'SMART (Siemens, 1995)'
_computing_data_reduction 'SAINT (Siemens, 1995)'
_computing_molecular_graphics 'XPMA (Zsolnai, 1994)'
_computing_publication_material SHELXL93
_computing_structure_refinement 'SHELXL93 (Sheldrick, 1993)'
_computing_structure_solution 'SHELXS86 (Sheldrick, 1990)'
_diffrn_ambient_temperature 160(2)
_diffrn_measurement_device 'Siemens SMART CCD'
_diffrn_measurement_method '\w rotation with narrow frames'
_diffrn_radiation_monochromator graphite
_diffrn_radiation_source 'fine-focus sealed tube'
_diffrn_radiation_type MoK\a
_diffrn_radiation_wavelength 0.71073
_diffrn_reflns_av_R_equivalents 0.0610
_diffrn_reflns_av_sigmaI/netI 0.0639
_diffrn_reflns_limit_h_max 12
_diffrn_reflns_limit_h_min -12
_diffrn_reflns_limit_k_max 21
_diffrn_reflns_limit_k_min -12
_diffrn_reflns_limit_l_max 18
_diffrn_reflns_limit_l_min -19
_diffrn_reflns_number 14058
_diffrn_reflns_theta_max 28.47
_diffrn_reflns_theta_min 1.86
_diffrn_standards_decay_% 0
_diffrn_standards_interval_count 97
_diffrn_standards_interval_time 0
_diffrn_standards_number 3
_exptl_absorpt_coefficient_mu 2.344
_exptl_absorpt_correction_T_max 0.911
_exptl_absorpt_correction_T_min 0.641
_exptl_absorpt_correction_type 'semi-empirical from \y-scans (SHELXTL/PC; Sheldrick, 1994)'
_exptl_crystal_colour Yellow
_exptl_crystal_density_diffrn 1.551
_exptl_crystal_density_meas ?
_exptl_crystal_density_method 'not measured'
_exptl_crystal_description Needle
_exptl_crystal_F_000 1104
_exptl_crystal_size_max 0.30
_exptl_crystal_size_mid 0.08
_exptl_crystal_size_min 0.04
_refine_diff_density_max 0.694
_refine_diff_density_min -0.634
_refine_ls_extinction_coef 0.0017(3)
_refine_ls_extinction_method SHELXL
_refine_ls_goodness_of_fit_all 1.082
_refine_ls_goodness_of_fit_obs 1.091
_refine_ls_hydrogen_treatment refxyz
_refine_ls_matrix_type full
_refine_ls_number_parameters 246
_refine_ls_number_reflns 5241
_refine_ls_number_restraints 0
_refine_ls_restrained_S_all 1.083
_refine_ls_restrained_S_obs 1.091
_refine_ls_R_factor_all 0.0821
_refine_ls_R_factor_obs .0473
_refine_ls_shift/esd_max 0.001
_refine_ls_shift/esd_mean 0.000
_refine_ls_structure_factor_coef Fsqd
_refine_ls_weighting_scheme
; calc w = 1/[\s^2^(Fo^2^) + (0.0375P)^2^ + 3.3856P] where
P = (Fo^2^+2Fc^2^)/3
;
_refine_ls_wR_factor_all 0.1088
_refine_ls_wR_factor_obs .0918
_reflns_number_observed 3746
_reflns_number_total 5243
_reflns_observed_criterion >2sigma(I)
_cod_data_source_file sk1009.cif
_cod_data_source_block nipnamp
_cod_depositor_comments
;
The following automatic conversions were performed:

'_exptl_crystal_density_meas' value 'not measured' was changed to '?'
- the value is perceived as not measured.

Automatic conversion script
Id: cif_fix_values 3008 2015-01-20 13:52:24Z robertas 
;
_cod_original_sg_symbol_H-M 'P 21/c'
_cod_original_formula_sum 'C15 H32 Cl4 N4 Ni1 Zn1'
_cod_database_code 2006876

loop_
_symmetry_equiv_pos_as_xyz
'x, y, z'
'-x, y+1/2, -z+1/2'
'-x, -y, -z'
'x, -y-1/2, z-1/2'

loop_
_atom_site_aniso_label
_atom_site_aniso_U_11
_atom_site_aniso_U_22
_atom_site_aniso_U_33
_atom_site_aniso_U_12
_atom_site_aniso_U_13
_atom_site_aniso_U_23
Ni1 .0244(3) .0141(2) .0256(3) .0009(2) .0000(2) -.0010(2)
N1 .024(2) .020(2) .031(2) -.0010(14) .004(2) -.0035(15)
C2 .019(2) .022(2) .038(3) -.005(2) .002(2) -.007(2)
C21 .028(2) .038(3) .051(3) -.003(2) -.006(2) -.017(2)
C22 .033(2) .028(2) .055(3) -.007(2) .015(2) -.009(2)
C3 .027(2) .026(2) .036(3) -.002(2) .004(2) -.007(2)
C4 .022(2) .028(2) .034(2) .003(2) -.001(2) -.010(2)
C41 .038(3) .035(3) .074(4) -.003(2) .019(3) -.021(3)
N5 .029(2) .017(2) .035(2) .0016(14) .001(2) -.0068(14)
C6 .052(3) .017(2) .063(3) .008(2) .011(3) -.001(2)
C61 .080(4) .043(3) .066(4) .032(3) -.022(3) -.005(3)
C7 .067(4) .017(2) .053(3) -.004(2) .017(3) -.005(2)
N8 .044(2) .015(2) .032(2) -.001(2) .005(2) .0000(14)
C9 .044(3) .024(2) .026(2) -.006(2) -.003(2) .004(2)
C91 .067(4) .033(3) .046(3) -.021(2) .014(3) -.004(2)
C10 .029(2) .026(2) .033(2) -.003(2) -.003(2) .009(2)
C11 .027(2) .020(2) .027(2) .000(2) .003(2) .003(2)
C112 .030(2) .029(2) .037(3) .004(2) .007(2) .003(2)
C111 .030(2) .030(2) .031(2) .005(2) -.004(2) .001(2)
N12 .026(2) .016(2) .032(2) -.0022(14) .001(2) .0023(14)
Zn1 .0257(2) .0194(2) .0263(3) .0020(2) -.0011(2) .0007(2)
Cl1 .0472(7) .0314(6) .0381(7) .0054(5) .0014(5) .0147(5)
Cl2 .0258(5) .0331(6) .0465(7) .0002(4) .0040(5) -.0082(5)
Cl3 .0288(5) .0316(6) .0342(6) .0042(4) -.0044(4) -.0072(4)
Cl4 .0392(6) .0201(5) .0296(6) .0025(4) .0004(4) -.0019(4)

loop_
_atom_site_label
_atom_site_fract_x
_atom_site_fract_y
_atom_site_fract_z
_atom_site_U_iso_or_equiv
_atom_site_thermal_displace_type
_atom_site_calc_flag
_atom_site_refinement_flags
_atom_site_occupancy
_atom_site_disorder_group
_atom_site_type_symbol
Ni1 .87120(5) -.28389(3) .06184(4) .02148(14) Uani d . 1 . Ni
N1 .7918(4) -.3828(2) .0919(3) .0251(8) Uani d . 1 . N
H1A .797(5) -.416(3) .042(3) .030 Uiso d . 1 . H
H1B .851(5) -.403(3) .140(3) .030 Uiso d . 1 . H
C2 .6406(4) -.3878(2) .1190(3) .0263(9) Uani d . 1 . C
C21 .5395(5) -.3645(3) .0346(3) .0395(12) Uani d . 1 . C
H21A .4401(5) -.3695(18) .0500(8) .059 Uiso calc R 1 . H
H21B .555(2) -.3988(12) -.0183(7) .059 Uiso calc R 1 . H
H21C .558(2) -.3101(6) .0177(14) .059 Uiso calc R 1 . H
C22 .6131(5) -.4726(3) .1469(4) .0380(11) Uani d . 1 . C
H22A .5144(11) -.4778(5) .163(2) .057 Uiso calc R 1 . H
H22B .680(2) -.4870(6) .2008(14) .057 Uiso calc R 1 . H
H22C .628(3) -.5074(3) .0942(8) .057 Uiso calc R 1 . H
C3 .6287(5) -.3344(2) .2029(3) .0295(10) Uani d . 1 . C
H3A .5327(5) -.3416(2) .2253(3) .035 Uiso calc R 1 . H
H3B .7003(5) -.3514(2) .2538(3) .035 Uiso calc R 1 . H
C4 .6503(4) -.2490(2) .1859(3) .0282(9) Uani d . 1 . C
C41 .5604(5) -.1957(3) .2405(4) .0482(14) Uani d . 1 . C
H41A .542(3) -.2210(9) .2995(12) .072 Uiso calc R 1 . H
H41B .4692(17) -.1850(17) .2038(11) .072 Uiso calc R 1 . H
H41C .6116(17) -.1464(9) .254(2) .072 Uiso calc R 1 . H
N5 .7382(4) -.2260(2) .1277(2) .0272(8) Uani d . 1 . N
C6 .7492(6) -.1414(3) .1031(4) .0437(12) Uani d . 1 . C
H6 .7083(6) -.1083(3) .1516(4) .052 Uiso calc R 1 . H
C61 .6658(7) -.1265(3) .0045(4) .065(2) Uani d . 1 . C
H61A .5652(12) -.142(2) .0065(9) .097 Uiso calc R 1 . H
H61B .709(3) -.1579(19) -.0429(6) .097 Uiso calc R 1 . H
H61C .671(4) -.0709(6) -.0114(14) .097 Uiso calc R 1 . H
C7 .9007(6) -.1241(3) .0998(4) .0451(13) Uani d . 1 . C
H7A .9491(6) -.1222(3) .1639(4) .054 Uiso calc R 1 . H
H7B .9125(6) -.0725(3) .0698(4) .054 Uiso calc R 1 . H
N8 .9651(4) -.1867(2) .0448(3) .0302(8) Uani d . 1 . N
C9 1.0847(5) -.1723(2) .0114(3) .0318(10) Uani d . 1 . C
C91 1.1666(6) -.0974(3) .0296(4) .0481(14) Uani d . 1 . C
H91A 1.122(2) -.0556(6) -.0097(18) .072 Uiso calc R 1 . H
H91B 1.2658(11) -.1047(7) .015(2) .072 Uiso calc R 1 . H
H91C 1.166(3) -.0829(11) .0957(7) .072 Uiso calc R 1 . H
C10 1.1543(4) -.2300(2) -.0474(3) .0296(10) Uani d . 1 . C
H10A 1.2396(4) -.2509(2) -.0099(3) .036 Uiso calc R 1 . H
H10B 1.1890(4) -.2014(2) -.1009(3) .036 Uiso calc R 1 . H
C11 1.0666(4) -.2994(2) -.0864(3) .0246(9) Uani d . 1 . C
C111 1.1638(5) -.3568(3) -.1328(3) .0321(10) Uani d . 1 . C
H11A 1.206(3) -.3307(6) -.1848(13) .048 Uiso calc R 1 . H
H11B 1.1075(8) -.4021(8) -.1565(18) .048 Uiso calc R 1 . H
H11C 1.2407(18) -.3743(13) -.0868(6) .048 Uiso calc R 1 . H
C112 .9424(4) -.2748(3) -.1564(3) .0305(10) Uani d . 1 . C
H11D .9803(4) -.2530(16) -.2124(9) .046 Uiso calc R 1 . H
H11E .8845(18) -.2352(12) -.1279(8) .046 Uiso calc R 1 . H
H11F .8827(18) -.3205(4) -.1739(15) .046 Uiso calc R 1 . H
N12 1.0058(4) -.3394(2) -.0060(3) .0249(8) Uani d . 1 . N
H12A .965(5) -.376(3) -.029(3) .030 Uiso d . 1 . H
H12B 1.072(5) -.350(3) .034(3) .030 Uiso d . 1 . H
Zn1 .80594(5) .07131(3) .26449(3) .02401(14) Uani d . 1 . Zn
Cl1 .81481(13) -.00484(7) .39820(8) .0390(3) Uani d . 1 . Cl
Cl2 1.02320(11) .05893(6) .20636(8) .0351(3) Uani d . 1 . Cl
Cl3 .62121(11) .04248(6) .16106(8) .0319(3) Uani d . 1 . Cl
Cl4 .78070(11) .19704(6) .31492(7) .0298(2) Uani d . 1 . Cl

loop_
_atom_type_symbol
_atom_type_description
_atom_type_scat_dispersion_real
_atom_type_scat_dispersion_imag
_atom_type_scat_source
C C 0.0033 0.0016 'International Tables Vol C Tables 4.2.6.8 and 6.1.1.4'
H H 0.0000 0.0000 'International Tables Vol C Tables 4.2.6.8 and 6.1.1.4'
N N 0.0061 0.0033 'International Tables Vol C Tables 4.2.6.8 and 6.1.1.4'
Cl Cl 0.1484 0.1585 'International Tables Vol C Tables 4.2.6.8 and 6.1.1.4'
Ni Ni 0.3393 1.1124 'International Tables Vol C Tables 4.2.6.8 and 6.1.1.4'
Zn Zn 0.2839 1.4301 'International Tables Vol C Tables 4.2.6.8 and 6.1.1.4'

loop_
_geom_angle_atom_site_label_1
_geom_angle_atom_site_label_2
_geom_angle_atom_site_label_3
_geom_angle
_geom_angle_publ_flag
N8 Ni1 N5 86.6(2) yes
N8 Ni1 N1 173.3(2) yes
N5 Ni1 N1 93.5(2) yes
N8 Ni1 N12 91.9(2) yes
N5 Ni1 N12 178.4(2) yes
N1 Ni1 N12 88.0(2) yes
C2 N1 Ni1 120.2(3) yes
N1 C2 C21 108.2(4) ?
N1 C2 C3 107.9(3) ?
C21 C2 C3 112.8(4) ?
N1 C2 C22 107.8(3) ?
C21 C2 C22 110.4(3) ?
C3 C2 C22 109.6(4) ?
C4 C3 C2 115.8(4) ?
N5 C4 C3 120.6(4) yes
N5 C4 C41 125.0(4) ?
C3 C4 C41 114.5(4) ?
C4 N5 C6 120.8(4) yes
C4 N5 Ni1 130.4(3) yes
C6 N5 Ni1 108.8(3) yes
C7 C6 N5 107.1(4) ?
C7 C6 C61 110.2(5) ?
N5 C6 C61 109.2(4) ?
C6 C7 N8 108.3(4) ?
C9 N8 C7 118.0(4) yes
C9 N8 Ni1 130.1(3) yes
C7 N8 Ni1 110.2(3) yes
N8 C9 C10 121.8(4) yes
N8 C9 C91 123.2(4) ?
C10 C9 C91 114.9(4) ?
C9 C10 C11 118.5(4) ?
N12 C11 C10 107.6(3) ?
N12 C11 C111 108.2(3) ?
C10 C11 C112 112.5(3) ?
N12 C11 C112 109.0(3) ?
C10 C11 C111 109.7(3) ?
C111 C11 C112 109.8(3) ?
C11 N12 Ni1 118.7(3) yes
Cl3 Zn1 Cl2 113.67(5) ?
Cl3 Zn1 Cl4 108.77(4) ?
Cl2 Zn1 Cl4 108.93(4) ?
Cl3 Zn1 Cl1 113.31(5) ?
Cl2 Zn1 Cl1 106.52(5) ?
Cl4 Zn1 Cl1 105.25(5) ?

loop_
_geom_bond_atom_site_label_1
_geom_bond_atom_site_label_2
_geom_bond_site_symmetry_2
_geom_bond_distance
_geom_bond_publ_flag
Ni1 N8 . 1.906(3) yes
Ni1 N5 . 1.906(3) yes
Ni1 N1 . 1.911(3) yes
Ni1 N12 . 1.913(4) yes
N1 C2 . 1.505(5) yes
C2 C21 . 1.523(6) ?
C2 C3 . 1.524(6) ?
C2 C22 . 1.531(6) ?
C3 C4 . 1.495(6) ?
C4 N5 . 1.286(5) yes
C4 C41 . 1.508(6) ?
N5 C6 . 1.494(5) ?
C6 C7 . 1.455(7) ?
C6 C61 . 1.575(7) ?
C7 N8 . 1.488(6) ?
N8 C9 . 1.282(6) yes
C9 C10 . 1.486(6) ?
C9 C91 . 1.504(6) ?
C10 C11 . 1.521(6) ?
C11 N12 . 1.497(5) ?
C11 C111 . 1.527(5) ?
C11 C112 . 1.531(6) ?
Zn1 Cl3 . 2.2327(11) ?
Zn1 Cl2 . 2.2781(12) ?
Zn1 Cl4 . 2.2858(11) ?
Zn1 Cl1 . 2.3137(12) ?
